data_2013635
loop_
_publ_author_name
'Munro, Orde Q.'
'Pearson, Nicole'

_publ_section_title
;
 The isothiocyanate complex of triphenylborane forms an unusual
 coordination polymer with [K(18-crown-6)]^+^, both in the solid state
 and in solution
;
_journal_issue 10
_journal_name_full 'Acta Crystallographica Section C'
_journal_page_first m407
_journal_page_last m412
_journal_paper_doi 10.1107/S0108270103018262
_journal_volume 59
_journal_year 2003
_chemical_formula_iupac '[K (C19 H15 B1 N1 S1) (C12 H24 O6)]'
_chemical_formula_moiety 'C31 H39 B K N O6 S'
_chemical_formula_sum 'C31 H39 B K N O6 S'
_chemical_formula_weight 603.6
_space_group_IT_number 19
_symmetry_cell_setting orthorhombic
_symmetry_space_group_name_Hall 'P 2ac 2ab'
_symmetry_space_group_name_H-M 'P 21 21 21'
_audit_creation_method 'WinGX routine CIF_UPDATE'
_cell_angle_alpha 90
_cell_angle_beta 90
_cell_angle_gamma 90
_cell_formula_units_Z 4
_cell_length_a 11.034(4)
_cell_length_b 11.582(9)
_cell_length_c 24.149(7)
_cell_measurement_reflns_used 285
_cell_measurement_temperature 100.0(10)
_cell_measurement_theta_max 31.6739
_cell_measurement_theta_min 4.1651
_cell_volume 3086(3)
_computing_cell_refinement
;
        CrysAlisRED, (Oxford Diffraction, 2003)
;
_computing_data_collection
;
        CrysAlisCCD (Oxford Diffraction, 2003)
;
_computing_data_reduction
;
        CrysAlisRED
;
_computing_molecular_graphics
;
WinGX WinGX (Farrugia, 1999) and ORTEP-3 for Windows (Farrugia, 1997)
;
_computing_publication_material WinGX
_computing_structure_refinement 'SHELXL97 (Sheldrick, 1997)'
_computing_structure_solution 'SHELXS97 (Sheldrick, 1997)'
_diffrn_measured_fraction_theta_full 0.995
_diffrn_measured_fraction_theta_max 0.949
_diffrn_measurement_device_type
;
Oxford Diffraction Xcalibur2 CCD
;
_diffrn_measurement_method '\w-2\q scans'
_diffrn_radiation_type MoK\a
_diffrn_radiation_wavelength 0.71073
_diffrn_reflns_av_R_equivalents 0.0478
_diffrn_reflns_limit_h_max 15
_diffrn_reflns_limit_h_min -16
_diffrn_reflns_limit_k_max 17
_diffrn_reflns_limit_k_min -11
_diffrn_reflns_limit_l_max 35
_diffrn_reflns_limit_l_min -35
_diffrn_reflns_number 28274
_diffrn_reflns_theta_full 26.5
_diffrn_reflns_theta_max 31.6739
_diffrn_reflns_theta_min 4.1651
_diffrn_standards_decay_% <2
_diffrn_standards_interval_count n/a
_diffrn_standards_interval_time n/a
_diffrn_standards_number n/a
_exptl_absorpt_coefficient_mu 0.28318
_exptl_absorpt_correction_T_max 0.89995
_exptl_absorpt_correction_T_min 0.80959
_exptl_absorpt_correction_type numerical
_exptl_absorpt_process_details
;
CrysAlis RED, Oxford Diffraction Ltd.,
Version 1.170.32 (release 06/06/2003 CrysAlis170 VC++). Analytical numeric
absorption correction using a multifaceted crystal model.
;
_exptl_crystal_colour colorless
_exptl_crystal_density_diffrn 1.299
_exptl_crystal_density_method 'not measured'
_exptl_crystal_description rhomb
_exptl_crystal_F_000 1280
_exptl_crystal_size_max 0.53388
_exptl_crystal_size_mid 0.33292
_exptl_crystal_size_min 0.22397
_refine_diff_density_max 0.475
_refine_diff_density_min -0.401
_refine_ls_abs_structure_details
;
        Flack (1983)
;
_refine_ls_abs_structure_Flack 0.08(3)
_refine_ls_extinction_method none
_refine_ls_goodness_of_fit_ref 1.076
_refine_ls_hydrogen_treatment constr
_refine_ls_matrix_type full
_refine_ls_number_parameters 370
_refine_ls_number_reflns 9621
_refine_ls_number_restraints 0
_refine_ls_restrained_S_all 1.076
_refine_ls_R_factor_gt 0.0466
_refine_ls_shift/su_max 0.001
_refine_ls_structure_factor_coef Fsqd
_refine_ls_weighting_details
;
calc w=1/[\s^2^(Fo^2^)+(0.0276P)^2^+1.8032P] where P=(Fo^2^+2Fc^2^)/3
;
_refine_ls_weighting_scheme calc
_refine_ls_wR_factor_ref 0.0953
_reflns_number_gt 8301
_reflns_number_total 9621
_reflns_threshold_expression I>2\s(I)
_cod_data_source_file jz1569.cif
_cod_data_source_block LT
_cod_depositor_comments
;
The following automatic conversions were performed:
'_symmetry_cell_setting' value 'Orthorhombic' changed to 'orthorhombic'
according to '/home/saulius/struct/CIF-dictionaries/cif_core.dic'
dictionary named 'cif_core.dic' version 2.4.1 from 2010-06-29.

Automatic conversion script
Id: cif_fix_enum 1527 2010-12-29 10:47:43Z saulius 

The following automatic conversions were performed:

'_symmetry_cell_setting' value 'Orthorhombic' changed to
'orthorhombic' according to
/home/saulius/struct/CIF-dictionaries/cif_core.dic dictionary named
'cif_core.dic' version 2.4.1 from 2010-06-29.

Automatic conversion script
Id: cif_fix_values 1715 2011-07-08 13:25:40Z adriana 
;
_cod_database_code 2013635
_cod_database_fobs_code 2013635

loop_
_symmetry_equiv_pos_as_xyz
'x, y, z'
'-x+1/2, -y, z+1/2'
'-x, y+1/2, -z+1/2'
'x+1/2, -y+1/2, -z'

loop_
_atom_site_label
_atom_site_fract_x
_atom_site_fract_y
_atom_site_fract_z
_atom_site_U_iso_or_equiv
_atom_site_adp_type
_atom_site_calc_flag
_atom_site_refinement_flags
_atom_site_occupancy
_atom_site_disorder_assembly
_atom_site_disorder_group
_atom_site_type_symbol
C20 1.06812(16) 0.56678(15) 0.02755(7) 0.0176(3) Uani d . 1 . . C
C21 0.97882(18) 0.65149(17) 0.02219(8) 0.0232(4) Uani d . 1 . . C
H21 0.9098 0.6482 0.0456 0.028 Uiso calc R 1 . . H
C22 0.9875(2) 0.74075(18) -0.01637(9) 0.0297(4) Uani d . 1 . . C
H22 0.9247 0.7967 -0.0189 0.036 Uiso calc R 1 . . H
C23 1.0877(2) 0.74827(18) -0.05119(9) 0.0297(4) Uani d . 1 . . C
H23 1.0957 0.8105 -0.0766 0.036 Uiso calc R 1 . . H
C24 1.1753(2) 0.66349(19) -0.04806(9) 0.0278(4) Uani d . 1 . . C
H24 1.2438 0.6667 -0.0719 0.033 Uiso calc R 1 . . H
C25 1.16438(18) 0.57319(17) -0.01025(8) 0.0220(4) Uani d . 1 . . C
H25 1.224 0.514 -0.0101 0.026 Uiso calc R 1 . . H
C26 1.17329(16) 0.50195(15) 0.12321(7) 0.0173(3) Uani d . 1 . . C
C27 1.14956(17) 0.51109(15) 0.17967(8) 0.0199(3) Uani d . 1 . . C
H27 1.0687 0.5008 0.1922 0.024 Uiso calc R 1 . . H
C28 1.23980(18) 0.53471(15) 0.21853(7) 0.0229(4) Uani d . 1 . . C
H28 1.2204 0.5391 0.2568 0.027 Uiso calc R 1 . . H
C29 1.35707(17) 0.55158(15) 0.20104(8) 0.0218(4) Uani d . 1 . . C
H29 1.4187 0.5672 0.2274 0.026 Uiso calc R 1 . . H
C30 1.38567(17) 0.54605(16) 0.14618(9) 0.0239(4) Uani d . 1 . . C
H30 1.4666 0.5592 0.1343 0.029 Uiso calc R 1 . . H
C31 1.29577(16) 0.52105(16) 0.10783(8) 0.0212(4) Uani d . 1 . . C
H31 1.3171 0.5165 0.0698 0.025 Uiso calc R 1 . . H
C1 0.78360(17) 0.11215(17) 0.12022(8) 0.0227(4) Uani d . 1 . . C
H1A 0.7656 0.0363 0.1373 0.027 Uiso calc R 1 . . H
H1B 0.8245 0.0985 0.0843 0.027 Uiso calc R 1 . . H
C2 0.66812(18) 0.17775(18) 0.11113(8) 0.0236(4) Uani d . 1 . . C
H2A 0.6866 0.2561 0.097 0.028 Uiso calc R 1 . . H
H2B 0.6175 0.1375 0.0833 0.028 Uiso calc R 1 . . H
C3 0.49397(17) 0.24862(16) 0.15521(8) 0.0227(4) Uani d . 1 . . C
H3A 0.4411 0.2081 0.1284 0.027 Uiso calc R 1 . . H
H3B 0.5118 0.3265 0.1404 0.027 Uiso calc R 1 . . H
C4 0.43034(17) 0.25881(16) 0.21006(9) 0.0224(4) Uani d . 1 . . C
H4A 0.3515 0.2983 0.2052 0.027 Uiso calc R 1 . . H
H4B 0.415 0.181 0.2256 0.027 Uiso calc R 1 . . H
C5 0.45012(17) 0.33699(17) 0.29959(8) 0.0234(4) Uani d . 1 . . C
H5A 0.4402 0.2608 0.3176 0.028 Uiso calc R 1 . . H
H5B 0.369 0.3726 0.2955 0.028 Uiso calc R 1 . . H
C6 0.52990(17) 0.41288(16) 0.33434(9) 0.0240(4) Uani d . 1 . . C
H6A 0.5427 0.4879 0.3156 0.029 Uiso calc R 1 . . H
H6B 0.4912 0.4276 0.3706 0.029 Uiso calc R 1 . . H
C7 0.7190(2) 0.41564(17) 0.38009(9) 0.0259(4) Uani d . 1 . . C
H7A 0.677 0.4244 0.4161 0.031 Uiso calc R 1 . . H
H7B 0.7378 0.4936 0.3656 0.031 Uiso calc R 1 . . H
C8 0.83313(19) 0.34850(18) 0.38765(8) 0.0254(4) Uani d . 1 . . C
H8A 0.8835 0.3848 0.4168 0.03 Uiso calc R 1 . . H
H8B 0.8138 0.2687 0.3994 0.03 Uiso calc R 1 . . H
C9 1.00926(17) 0.28457(17) 0.34157(8) 0.0234(3) Uani d . 1 . . C
H9A 0.9928 0.2053 0.355 0.028 Uiso calc R 1 . . H
H9B 1.0623 0.3234 0.3689 0.028 Uiso calc R 1 . . H
C10 1.07167(17) 0.27949(18) 0.28649(8) 0.0237(4) Uani d . 1 . . C
H10A 1.0834 0.3585 0.2718 0.028 Uiso calc R 1 . . H
H10B 1.1522 0.2429 0.2906 0.028 Uiso calc R 1 . . H
C11 1.05431(17) 0.20156(18) 0.19641(8) 0.0231(4) Uani d . 1 . . C
H11A 1.1361 0.1676 0.2005 0.028 Uiso calc R 1 . . H
H11B 1.0626 0.278 0.1785 0.028 Uiso calc R 1 . . H
C12 0.97639(16) 0.12424(16) 0.16155(9) 0.0212(3) Uani d . 1 . . C
H12A 1.014 0.113 0.1247 0.025 Uiso calc R 1 . . H
H12B 0.9678 0.0478 0.1795 0.025 Uiso calc R 1 . . H
C13 0.85403(16) 0.49274(16) 0.13058(8) 0.0200(3) Uani d . 1 . . C
C14 1.08267(16) 0.33891(15) 0.05359(7) 0.0179(3) Uani d . 1 . . C
C15 1.18601(17) 0.27076(16) 0.05981(9) 0.0231(4) Uani d . 1 . . C
H15 1.253 0.3007 0.0799 0.028 Uiso calc R 1 . . H
C16 1.1940(2) 0.15982(18) 0.03734(9) 0.0271(4) Uani d . 1 . . C
H16 1.2659 0.1159 0.0424 0.033 Uiso calc R 1 . . H
C17 1.0984(2) 0.11353(17) 0.00792(9) 0.0301(5) Uani d . 1 . . C
H17 1.1043 0.0386 -0.0079 0.036 Uiso calc R 1 . . H
C18 0.9936(2) 0.17833(18) 0.00183(9) 0.0299(4) Uani d . 1 . . C
H18 0.9266 0.1474 -0.0179 0.036 Uiso calc R 1 . . H
C19 0.98631(18) 0.28849(18) 0.02450(8) 0.0244(4) Uani d . 1 . . C
H19 0.9134 0.3311 0.0201 0.029 Uiso calc R 1 . . H
B1 1.06976(18) 0.47045(17) 0.07735(8) 0.0168(3) Uani d . 1 . . B
K1 0.75560(3) 0.29088(3) 0.244481(15) 0.01968(8) Uani d . 1 . . K
N1 0.94420(14) 0.47798(14) 0.10741(7) 0.0203(3) Uani d . 1 . . N
O1 0.86023(11) 0.17730(11) 0.15564(6) 0.0194(3) Uani d . 1 . . O
O2 0.60422(11) 0.18583(11) 0.16230(6) 0.0193(3) Uani d . 1 . . O
O3 0.50500(11) 0.32328(11) 0.24670(6) 0.0205(2) Uani d . 1 . . O
O4 0.64292(12) 0.35562(11) 0.34200(6) 0.0218(3) Uani d . 1 . . O
O5 0.89824(12) 0.34645(11) 0.33642(6) 0.0213(3) Uani d . 1 . . O
O6 0.99893(11) 0.21402(11) 0.24935(6) 0.0212(2) Uani d . 1 . . O
S1 0.72694(4) 0.51422(4) 0.16325(2) 0.02857(11) Uani d . 1 . . S

loop_
_atom_site_aniso_label
_atom_site_aniso_U_11
_atom_site_aniso_U_22
_atom_site_aniso_U_33
_atom_site_aniso_U_12
_atom_site_aniso_U_13
_atom_site_aniso_U_23
C20 0.0191(8) 0.0189(8) 0.0148(8) 0.0006(6) -0.0027(6) -0.0014(6)
C21 0.0249(9) 0.0255(9) 0.0194(9) 0.0058(7) -0.0013(7) 0.0006(7)
C22 0.0391(11) 0.0255(10) 0.0245(10) 0.0086(8) -0.0072(9) 0.0027(8)
C23 0.0453(12) 0.0258(9) 0.0179(10) -0.0030(9) -0.0048(9) 0.0047(7)
C24 0.0291(10) 0.0327(10) 0.0217(10) -0.0044(8) 0.0011(8) 0.0037(8)
C25 0.0208(8) 0.0257(9) 0.0196(9) 0.0013(7) 0.0004(7) 0.0004(7)
C26 0.0183(7) 0.0159(8) 0.0177(8) 0.0030(6) -0.0010(6) 0.0012(6)
C27 0.0214(8) 0.0182(8) 0.0203(9) 0.0015(7) 0.0016(6) -0.0005(7)
C28 0.0316(9) 0.0206(8) 0.0164(8) 0.0005(8) -0.0018(7) -0.0009(6)
C29 0.0236(9) 0.0152(8) 0.0266(10) 0.0020(6) -0.0067(7) 0.0018(7)
C30 0.0179(8) 0.0215(9) 0.0323(11) -0.0028(7) -0.0030(7) 0.0040(7)
C31 0.0194(8) 0.0214(8) 0.0227(9) 0.0006(7) -0.0003(6) 0.0016(7)
C1 0.0229(9) 0.0268(9) 0.0184(9) 0.0000(7) 0.0014(7) -0.0046(7)
C2 0.0247(9) 0.0298(10) 0.0163(9) 0.0015(7) -0.0011(7) -0.0004(7)
C3 0.0199(8) 0.0216(8) 0.0267(10) 0.0028(7) -0.0054(7) 0.0001(7)
C4 0.0159(8) 0.0225(8) 0.0287(10) 0.0006(7) -0.0014(7) -0.0019(7)
C5 0.0205(8) 0.0242(9) 0.0255(10) 0.0020(7) 0.0067(7) 0.0018(7)
C6 0.0256(9) 0.0210(8) 0.0255(10) 0.0041(7) 0.0063(8) -0.0002(7)
C7 0.0326(10) 0.0240(9) 0.0210(9) -0.0033(8) 0.0031(8) -0.0062(7)
C8 0.0295(10) 0.0284(10) 0.0182(9) -0.0041(8) -0.0006(7) 0.0003(7)
C9 0.0226(8) 0.0241(8) 0.0234(9) -0.0029(7) -0.0063(7) 0.0008(7)
C10 0.0184(8) 0.0259(9) 0.0269(10) -0.0044(7) -0.0051(7) 0.0006(8)
C11 0.0175(8) 0.0270(9) 0.0246(9) -0.0013(7) 0.0043(7) -0.0005(8)
C12 0.0166(8) 0.0219(8) 0.0250(10) 0.0013(6) 0.0053(7) -0.0018(7)
C13 0.0184(8) 0.0201(8) 0.0216(9) -0.0006(7) -0.0014(6) 0.0029(7)
C14 0.0198(8) 0.0193(8) 0.0147(8) -0.0011(6) 0.0008(6) 0.0025(6)
C15 0.0207(8) 0.0230(9) 0.0254(10) -0.0013(7) 0.0037(7) 0.0021(7)
C16 0.0312(10) 0.0224(9) 0.0277(11) 0.0025(8) 0.0104(8) 0.0050(8)
C17 0.0493(13) 0.0190(9) 0.0220(10) -0.0041(8) 0.0099(9) 0.0001(7)
C18 0.0397(12) 0.0287(10) 0.0212(10) -0.0106(9) -0.0012(9) -0.0013(7)
C19 0.0244(9) 0.0273(9) 0.0214(9) -0.0030(8) -0.0044(7) 0.0012(8)
B1 0.0154(8) 0.0198(9) 0.0153(9) 0.0001(7) 0.0001(7) 0.0017(7)
K1 0.01825(16) 0.02143(15) 0.01936(17) 0.00152(14) -0.00073(14) -0.00215(13)
N1 0.0164(6) 0.0242(7) 0.0203(8) 0.0006(6) -0.0015(5) 0.0013(6)
O1 0.0177(6) 0.0205(6) 0.0200(7) 0.0017(5) -0.0007(5) -0.0017(5)
O2 0.0171(5) 0.0223(6) 0.0186(6) 0.0037(4) -0.0016(5) 0.0003(5)
O3 0.0156(5) 0.0246(6) 0.0213(6) -0.0012(4) 0.0023(5) -0.0014(5)
O4 0.0220(6) 0.0204(6) 0.0231(7) 0.0007(5) 0.0006(5) -0.0030(5)
O5 0.0227(6) 0.0235(6) 0.0176(7) -0.0018(5) -0.0021(5) 0.0006(5)
O6 0.0171(5) 0.0266(6) 0.0201(6) -0.0041(5) -0.0001(5) -0.0011(6)
S1 0.0184(2) 0.0295(2) 0.0378(3) 0.00466(17) 0.00867(19) 0.0070(2)

loop_
_atom_type_symbol
_atom_type_description
_atom_type_scat_dispersion_real
_atom_type_scat_dispersion_imag
_atom_type_scat_source
C C 0.0033 0.0016 'International Tables Vol C Tables 4.2.6.8 and 6.1.1.4'
H H 0 0 'International Tables Vol C Tables 4.2.6.8 and 6.1.1.4'
B B 0.0013 0.0007 'International Tables Vol C Tables 4.2.6.8 and 6.1.1.4'
K K 0.2009 0.2494 'International Tables Vol C Tables 4.2.6.8 and 6.1.1.4'
N N 0.0061 0.0033 'International Tables Vol C Tables 4.2.6.8 and 6.1.1.4'
O O 0.0106 0.006 'International Tables Vol C Tables 4.2.6.8 and 6.1.1.4'
S S 0.1246 0.1234 'International Tables Vol C Tables 4.2.6.8 and 6.1.1.4'

loop_
_geom_angle_atom_site_label_1
_geom_angle_atom_site_label_2
_geom_angle_atom_site_label_3
_geom_angle_site_symmetry_1
_geom_angle_site_symmetry_3
_geom_angle
_geom_angle_publ_flag
C21 C20 C25 . . 115.91(17) ?
C21 C20 B1 . . 123.61(17) ?
C25 C20 B1 . . 120.31(16) ?
C22 C21 C20 . . 122.28(19) ?
C22 C21 H21 . . 118.9 ?
C20 C21 H21 . . 118.9 ?
C23 C22 C21 . . 120.28(19) ?
C23 C22 H22 . . 119.9 ?
C21 C22 H22 . . 119.9 ?
C24 C23 C22 . . 118.62(19) ?
C24 C23 H23 . . 120.7 ?
C22 C23 H23 . . 120.7 ?
C23 C24 C25 . . 120.6(2) ?
C23 C24 H24 . . 119.7 ?
C25 C24 H24 . . 119.7 ?
C24 C25 C20 . . 122.13(18) ?
C24 C25 H25 . . 118.9 ?
C20 C25 H25 . . 118.9 ?
C27 C26 C31 . . 115.06(17) ?
C27 C26 B1 . . 123.35(16) ?
C31 C26 B1 . . 121.59(16) ?
C26 C27 C28 . . 122.63(17) ?
C26 C27 H27 . . 118.7 ?
C28 C27 H27 . . 118.7 ?
C29 C28 C27 . . 119.54(17) ?
C29 C28 K1 . 3_755 86.39(11) y
C27 C28 K1 . 3_755 113.15(12) y
C29 C28 H28 . . 120.2 ?
C27 C28 H28 . . 120.2 ?
K1 C28 H28 3_755 . 70.9 ?
C30 C29 C28 . . 120.63(18) ?
C30 C29 K1 . 3_755 120.82(13) y
C28 C29 K1 . 3_755 69.12(11) y
C30 C29 H29 . . 119.7 ?
C28 C29 H29 . . 119.7 ?
K1 C29 H29 3_755 . 80.9 ?
C29 C30 C31 . . 119.53(18) ?
C29 C30 H30 . . 120.2 ?
C31 C30 H30 . . 120.2 ?
C30 C31 C26 . . 122.60(18) ?
C30 C31 H31 . . 118.7 ?
C26 C31 H31 . . 118.7 ?
O1 C1 C2 . . 108.96(15) ?
O1 C1 H1A . . 109.9 ?
C2 C1 H1A . . 109.9 ?
O1 C1 H1B . . 109.9 ?
C2 C1 H1B . . 109.9 ?
H1A C1 H1B . . 108.3 ?
O2 C2 C1 . . 109.06(15) ?
O2 C2 H2A . . 109.9 ?
C1 C2 H2A . . 109.9 ?
O2 C2 H2B . . 109.9 ?
C1 C2 H2B . . 109.9 ?
H2A C2 H2B . . 108.3 ?
O2 C3 C4 . . 109.41(15) ?
O2 C3 H3A . . 109.8 ?
C4 C3 H3A . . 109.8 ?
O2 C3 H3B . . 109.8 ?
C4 C3 H3B . . 109.8 ?
H3A C3 H3B . . 108.2 ?
O3 C4 C3 . . 108.60(15) ?
O3 C4 H4A . . 110 ?
C3 C4 H4A . . 110 ?
O3 C4 H4B . . 110 ?
C3 C4 H4B . . 110 ?
H4A C4 H4B . . 108.4 ?
O3 C5 C6 . . 108.52(15) ?
O3 C5 H5A . . 110 ?
C6 C5 H5A . . 110 ?
O3 C5 H5B . . 110 ?
C6 C5 H5B . . 110 ?
H5A C5 H5B . . 108.4 ?
O4 C6 C5 . . 108.28(15) ?
O4 C6 H6A . . 110 ?
C5 C6 H6A . . 110 ?
O4 C6 H6B . . 110 ?
C5 C6 H6B . . 110 ?
H6A C6 H6B . . 108.4 ?
O4 C7 C8 . . 108.78(16) ?
O4 C7 H7A . . 109.9 ?
C8 C7 H7A . . 109.9 ?
O4 C7 H7B . . 109.9 ?
C8 C7 H7B . . 109.9 ?
H7A C7 H7B . . 108.3 ?
O5 C8 C7 . . 109.07(16) ?
O5 C8 H8A . . 109.9 ?
C7 C8 H8A . . 109.9 ?
O5 C8 H8B . . 109.9 ?
C7 C8 H8B . . 109.9 ?
H8A C8 H8B . . 108.3 ?
O5 C9 C10 . . 109.72(15) ?
O5 C9 H9A . . 109.7 ?
C10 C9 H9A . . 109.7 ?
O5 C9 H9B . . 109.7 ?
C10 C9 H9B . . 109.7 ?
H9A C9 H9B . . 108.2 ?
O6 C10 C9 . . 108.74(15) ?
O6 C10 H10A . . 109.9 ?
C9 C10 H10A . . 109.9 ?
O6 C10 H10B . . 109.9 ?
C9 C10 H10B . . 109.9 ?
H10A C10 H10B . . 108.3 ?
O6 C11 C12 . . 108.56(15) ?
O6 C11 H11A . . 110 ?
C12 C11 H11A . . 110 ?
O6 C11 H11B . . 110 ?
C12 C11 H11B . . 110 ?
H11A C11 H11B . . 108.4 ?
O1 C12 C11 . . 108.28(15) ?
O1 C12 H12A . . 110 ?
C11 C12 H12A . . 110 ?
O1 C12 H12B . . 110 ?
C11 C12 H12B . . 110 ?
H12A C12 H12B . . 108.4 ?
N1 C13 S1 . . 179.7(2) y
C15 C14 C19 . . 115.99(18) ?
C15 C14 B1 . . 124.12(16) ?
C19 C14 B1 . . 119.88(16) ?
C14 C15 C16 . . 122.01(19) ?
C14 C15 H15 . . 119 ?
C16 C15 H15 . . 119 ?
C17 C16 C15 . . 120.6(2) ?
C17 C16 H16 . . 119.7 ?
C15 C16 H16 . . 119.7 ?
C16 C17 C18 . . 118.80(19) ?
C16 C17 H17 . . 120.6 ?
C18 C17 H17 . . 120.6 ?
C17 C18 C19 . . 120.2(2) ?
C17 C18 H18 . . 119.9 ?
C19 C18 H18 . . 119.9 ?
C18 C19 C14 . . 122.37(19) ?
C18 C19 H19 . . 118.8 ?
C14 C19 H19 . . 118.8 ?
N1 B1 C26 . . 106.98(14) y
N1 B1 C14 . . 106.96(14) y
C26 B1 C14 . . 112.67(14) n
N1 B1 C20 . . 106.98(14) y
C26 B1 C20 . . 110.68(15) n
C14 B1 C20 . . 112.19(15) n
O4 K1 O1 . . 167.35(4) y
O4 K1 O3 . . 60.13(4) y
O1 K1 O3 . . 119.46(4) ?
O4 K1 O5 . . 60.97(5) y
O1 K1 O5 . . 119.33(4) ?
O3 K1 O5 . . 120.76(4) ?
O4 K1 O6 . . 118.43(4) ?
O1 K1 O6 . . 59.16(4) y
O3 K1 O6 . . 168.84(4) y
O5 K1 O6 . . 60.37(4) y
O4 K1 O2 . . 116.27(4) ?
O1 K1 O2 . . 60.31(4) y
O3 K1 O2 . . 59.52(4) y
O5 K1 O2 . . 167.36(4) y
O6 K1 O2 . . 116.63(4) ?
O4 K1 C28 . 3_745 91.23(5) y
O1 K1 C28 . 3_745 76.21(5) y
O3 K1 C28 . 3_745 98.01(5) y
O5 K1 C28 . 3_745 88.98(5) y
O6 K1 C28 . 3_745 70.82(5) y
O2 K1 C28 . 3_745 78.62(5) y
O4 K1 S1 . . 104.68(4) y
O1 K1 S1 . . 87.20(5) y
O3 K1 S1 . . 78.98(3) y
O5 K1 S1 . . 110.46(4) y
O6 K1 S1 . . 111.48(3) y
O2 K1 S1 . . 82.16(5) y
C28 K1 S1 3_745 . 159.10(4) y
O4 K1 C29 . 3_745 73.73(5) y
O1 K1 C29 . 3_745 93.83(6) y
O3 K1 C29 . 3_745 74.51(5) y
O5 K1 C29 . 3_745 95.08(5) y
O6 K1 C29 . 3_745 94.39(5) y
O2 K1 C29 . 3_745 72.59(5) y
C28 K1 C29 3_745 3_745 24.49(5) y
S1 K1 C29 . 3_745 150.06(4) y
C13 N1 B1 . . 174.41(18) y
C1 O1 C12 . . 111.46(14) ?
C1 O1 K1 . . 118.10(10) ?
C12 O1 K1 . . 120.08(11) ?
C2 O2 C3 . . 110.54(14) ?
C2 O2 K1 . . 109.87(10) ?
C3 O2 K1 . . 111.32(11) ?
C4 O3 C5 . . 111.78(14) ?
C4 O3 K1 . . 119.46(10) ?
C5 O3 K1 . . 117.00(11) ?
C6 O4 C7 . . 111.84(15) ?
C6 O4 K1 . . 114.14(11) ?
C7 O4 K1 . . 114.63(11) ?
C9 O5 C8 . . 111.39(15) ?
C9 O5 K1 . . 115.94(11) ?
C8 O5 K1 . . 114.06(11) ?
C10 O6 C11 . . 112.21(14) ?
C10 O6 K1 . . 113.18(11) ?
C11 O6 K1 . . 113.67(10) ?
C13 S1 K1 . . 94.98(7) y

loop_
_geom_bond_atom_site_label_1
_geom_bond_atom_site_label_2
_geom_bond_site_symmetry_2
_geom_bond_distance
_geom_bond_publ_flag
C20 C21 . 1.397(3) ?
C20 C25 . 1.403(3) ?
C20 B1 . 1.641(3) y
C21 C22 . 1.395(3) ?
C21 H21 . 0.95 ?
C22 C23 . 1.392(3) ?
C22 H22 . 0.95 ?
C23 C24 . 1.380(3) ?
C23 H23 . 0.95 ?
C24 C25 . 1.394(3) ?
C24 H24 . 0.95 ?
C25 H25 . 0.95 ?
C26 C27 . 1.392(3) ?
C26 C31 . 1.419(2) ?
C26 B1 . 1.632(3) y
C27 C28 . 1.395(3) ?
C27 H27 . 0.95 ?
C28 C29 . 1.375(3) ?
C28 K1 3_755 3.099(3) n
C28 H28 . 0.95 ?
C29 C30 . 1.364(3) ?
C29 K1 3_755 3.310(3) n
C29 H29 . 0.95 ?
C30 C31 . 1.388(3) ?
C30 H30 . 0.95 ?
C31 H31 . 0.95 ?
C1 O1 . 1.420(2) ?
C1 C2 . 1.500(3) ?
C1 H1A . 0.99 ?
C1 H1B . 0.99 ?
C2 O2 . 1.426(2) ?
C2 H2A . 0.99 ?
C2 H2B . 0.99 ?
C3 O2 . 1.428(2) ?
C3 C4 . 1.504(3) ?
C3 H3A . 0.99 ?
C3 H3B . 0.99 ?
C4 O3 . 1.421(2) ?
C4 H4A . 0.99 ?
C4 H4B . 0.99 ?
C5 O3 . 1.423(2) ?
C5 C6 . 1.500(3) ?
C5 H5A . 0.99 ?
C5 H5B . 0.99 ?
C6 O4 . 1.424(2) ?
C6 H6A . 0.99 ?
C6 H6B . 0.99 ?
C7 O4 . 1.426(2) ?
C7 C8 . 1.492(3) ?
C7 H7A . 0.99 ?
C7 H7B . 0.99 ?
C8 O5 . 1.431(2) ?
C8 H8A . 0.99 ?
C8 H8B . 0.99 ?
C9 O5 . 1.425(2) ?
C9 C10 . 1.499(3) ?
C9 H9A . 0.99 ?
C9 H9B . 0.99 ?
C10 O6 . 1.423(2) ?
C10 H10A . 0.99 ?
C10 H10B . 0.99 ?
C11 O6 . 1.424(2) ?
C11 C12 . 1.500(3) ?
C11 H11A . 0.99 ?
C11 H11B . 0.99 ?
C12 O1 . 1.429(2) ?
C12 H12A . 0.99 ?
C12 H12B . 0.99 ?
C13 N1 . 1.154(2) y
C13 S1 . 1.6282(19) y
C14 C15 . 1.395(3) ?
C14 C19 . 1.402(3) ?
C14 B1 . 1.634(3) y
C15 C16 . 1.398(3) ?
C15 H15 . 0.95 ?
C16 C17 . 1.380(3) ?
C16 H16 . 0.95 ?
C17 C18 . 1.386(3) ?
C17 H17 . 0.95 ?
C18 C19 . 1.391(3) ?
C18 H18 . 0.95 ?
C19 H19 . 0.95 ?
B1 N1 . 1.567(3) y
K1 O4 . 2.7666(15) y
K1 O1 . 2.7687(15) y
K1 O3 . 2.7911(16) y
K1 O5 . 2.7966(15) y
K1 O6 . 2.8312(16) y
K1 O2 . 2.8651(15) y
K1 C28 3_745 3.099(3) y
K1 S1 . 3.2617(17) y
K1 C29 3_745 3.310(3) y

loop_
_geom_torsion_atom_site_label_1
_geom_torsion_atom_site_label_2
_geom_torsion_atom_site_label_3
_geom_torsion_atom_site_label_4
_geom_torsion_site_symmetry_1
_geom_torsion_site_symmetry_4
_geom_torsion
_geom_torsion_publ_flag
C25 C20 C21 C22 . . -3.3(3) ?
B1 C20 C21 C22 . . 171.96(18) ?
C20 C21 C22 C23 . . -0.2(3) ?
C21 C22 C23 C24 . . 2.4(3) ?
C22 C23 C24 C25 . . -0.9(3) ?
C23 C24 C25 C20 . . -2.8(3) ?
C21 C20 C25 C24 . . 4.8(3) ?
B1 C20 C25 C24 . . -170.61(18) ?
C31 C26 C27 C28 . . -1.4(3) ?
B1 C26 C27 C28 . . 178.04(16) ?
C26 C27 C28 C29 . . 1.0(3) ?
C26 C27 C28 K1 . 3_755 100.42(18) ?
C27 C28 C29 C30 . . 0.4(3) ?
K1 C28 C29 C30 3_755 . -114.30(17) ?
C27 C28 C29 K1 . 3_755 114.65(17) ?
C28 C29 C30 C31 . . -1.2(3) ?
K1 C29 C30 C31 3_755 . -83.8(2) ?
C29 C30 C31 C26 . . 0.7(3) ?
C27 C26 C31 C30 . . 0.5(3) ?
B1 C26 C31 C30 . . -178.91(17) ?
O1 C1 C2 O2 . . -65.64(19) ?
O2 C3 C4 O3 . . 62.91(19) ?
O3 C5 C6 O4 . . -63.08(19) ?
O4 C7 C8 O5 . . 65.2(2) ?
O5 C9 C10 O6 . . -64.7(2) ?
O6 C11 C12 O1 . . 60.8(2) ?
C19 C14 C15 C16 . . 1.4(3) ?
B1 C14 C15 C16 . . -178.10(17) ?
C14 C15 C16 C17 . . -0.1(3) ?
C15 C16 C17 C18 . . -1.0(3) ?
C16 C17 C18 C19 . . 0.8(3) ?
C17 C18 C19 C14 . . 0.5(3) ?
C15 C14 C19 C18 . . -1.6(3) ?
B1 C14 C19 C18 . . 177.90(18) ?
C27 C26 B1 N1 . . 10.7(2) ?
C31 C26 B1 N1 . . -169.87(16) ?
C27 C26 B1 C14 . . -106.52(19) ?
C31 C26 B1 C14 . . 72.9(2) ?
C27 C26 B1 C20 . . 126.96(18) ?
C31 C26 B1 C20 . . -53.7(2) ?
C15 C14 B1 N1 . . -133.09(18) ?
C19 C14 B1 N1 . . 47.5(2) ?
C15 C14 B1 C26 . . -15.8(2) ?
C19 C14 B1 C26 . . 164.75(16) ?
C15 C14 B1 C20 . . 109.9(2) ?
C19 C14 B1 C20 . . -69.5(2) ?
C21 C20 B1 N1 . . 11.0(2) ?
C25 C20 B1 N1 . . -173.96(16) ?
C21 C20 B1 C26 . . -105.2(2) ?
C25 C20 B1 C26 . . 69.8(2) ?
C21 C20 B1 C14 . . 128.02(18) ?
C25 C20 B1 C14 . . -57.0(2) ?
C2 C1 O1 C12 . . -174.40(15) ?
C2 C1 O1 K1 . . 40.48(18) ?
C11 C12 O1 C1 . . 176.44(15) ?
C11 C12 O1 K1 . . -39.22(18) ?
O4 K1 O1 C1 . . 68.6(2) ?
O3 K1 O1 C1 . . -15.91(13) ?
O5 K1 O1 C1 . . 156.46(11) ?
O6 K1 O1 C1 . . 151.27(13) ?
O2 K1 O1 C1 . . -9.01(11) ?
C28 K1 O1 C1 3_745 . 75.60(12) ?
S1 K1 O1 C1 . . -91.58(12) ?
C29 K1 O1 C1 3_745 . 58.45(12) ?
O4 K1 O1 C12 . . -73.4(2) ?
O3 K1 O1 C12 . . -157.95(11) ?
O5 K1 O1 C12 . . 14.42(13) ?
O6 K1 O1 C12 . . 9.23(11) ?
O2 K1 O1 C12 . . -151.06(13) ?
C28 K1 O1 C12 3_745 . -66.45(12) ?
S1 K1 O1 C12 . . 126.37(11) ?
C29 K1 O1 C12 3_745 . -83.60(12) ?
C1 C2 O2 C3 . . 179.59(15) ?
C1 C2 O2 K1 . . 56.35(16) ?
C4 C3 O2 C2 . . -178.35(15) ?
C4 C3 O2 K1 . . -55.95(16) ?
O4 K1 O2 C2 . . 168.82(10) ?
O1 K1 O2 C2 . . -24.98(10) ?
O3 K1 O2 C2 . . 148.05(12) ?
O5 K1 O2 C2 . . -116.9(2) ?
O6 K1 O2 C2 . . -43.88(12) ?
C28 K1 O2 C2 3_745 . -105.48(11) ?
S1 K1 O2 C2 . . 66.27(11) ?
C29 K1 O2 C2 3_745 . -130.01(11) ?
O4 K1 O2 C3 . . 46.03(12) ?
O1 K1 O2 C3 . . -147.76(12) ?
O3 K1 O2 C3 . . 25.27(11) ?
O5 K1 O2 C3 . . 120.29(19) ?
O6 K1 O2 C3 . . -166.67(11) ?
C28 K1 O2 C3 3_745 . 131.74(12) ?
S1 K1 O2 C3 . . -56.52(11) ?
C29 K1 O2 C3 3_745 . 107.20(12) ?
C3 C4 O3 C5 . . 179.71(15) ?
C3 C4 O3 K1 . . -38.37(18) ?
C6 C5 O3 C4 . . -175.91(15) ?
C6 C5 O3 K1 . . 41.16(18) ?
O4 K1 O3 C4 . . -150.45(13) ?
O1 K1 O3 C4 . . 14.99(13) ?
O5 K1 O3 C4 . . -157.26(12) ?
O6 K1 O3 C4 . . -64.7(3) ?
O2 K1 O3 C4 . . 8.04(11) ?
C28 K1 O3 C4 3_745 . -63.65(13) ?
S1 K1 O3 C4 . . 95.37(13) ?
C29 K1 O3 C4 3_745 . -70.59(13) ?
O4 K1 O3 C5 . . -10.45(11) ?
O1 K1 O3 C5 . . 154.99(11) ?
O5 K1 O3 C5 . . -17.27(13) ?
O6 K1 O3 C5 . . 75.3(3) ?
O2 K1 O3 C5 . . 148.04(13) ?
C28 K1 O3 C5 3_745 . 76.34(12) ?
S1 K1 O3 C5 . . -124.63(12) ?
C29 K1 O3 C5 3_745 . 69.41(12) ?
C5 C6 O4 C7 . . -172.99(16) ?
C5 C6 O4 K1 . . 54.81(17) ?
C8 C7 O4 C6 . . 177.83(16) ?
C8 C7 O4 K1 . . -50.22(18) ?
O1 K1 O4 C6 . . -115.6(2) ?
O3 K1 O4 C6 . . -23.85(11) ?
O5 K1 O4 C6 . . 149.46(13) ?
O6 K1 O4 C6 . . 168.84(11) ?
O2 K1 O4 C6 . . -44.48(12) ?
C28 K1 O4 C6 3_745 . -122.39(12) ?
S1 K1 O4 C6 . . 43.92(11) ?
C29 K1 O4 C6 3_745 . -105.03(12) ?
O1 K1 O4 C7 . . 113.5(2) ?
O3 K1 O4 C7 . . -154.69(13) ?
O5 K1 O4 C7 . . 18.61(11) ?
O6 K1 O4 C7 . . 37.99(13) ?
O2 K1 O4 C7 . . -175.33(11) ?
C28 K1 O4 C7 3_745 . 106.77(13) ?
S1 K1 O4 C7 . . -86.92(12) ?
C29 K1 O4 C7 3_745 . 124.13(13) ?
C10 C9 O5 C8 . . 177.26(15) ?
C10 C9 O5 K1 . . 44.63(17) ?
C7 C8 O5 C9 . . 179.18(15) ?
C7 C8 O5 K1 . . -47.25(18) ?
O4 K1 O5 C9 . . 147.18(13) ?
O1 K1 O5 C9 . . -18.34(13) ?
O3 K1 O5 C9 . . 153.93(11) ?
O6 K1 O5 C9 . . -13.21(11) ?
O2 K1 O5 C9 . . 66.4(2) ?
C28 K1 O5 C9 3_745 . 55.20(12) ?
S1 K1 O5 C9 . . -116.95(12) ?
C29 K1 O5 C9 3_745 . 78.95(13) ?
O4 K1 O5 C8 . . 15.78(11) ?
O1 K1 O5 C8 . . -149.73(12) ?
O3 K1 O5 C8 . . 22.54(13) ?
O6 K1 O5 C8 . . -144.61(13) ?
O2 K1 O5 C8 . . -65.0(2) ?
C28 K1 O5 C8 3_745 . -76.19(12) ?
S1 K1 O5 C8 . . 111.65(12) ?
C29 K1 O5 C8 3_745 . -52.44(12) ?
C9 C10 O6 C11 . . -177.86(15) ?
C9 C10 O6 K1 . . 51.86(17) ?
C12 C11 O6 C10 . . 175.70(15) ?
C12 C11 O6 K1 . . -54.27(17) ?
O4 K1 O6 C10 . . -40.46(13) ?
O1 K1 O6 C10 . . 153.83(13) ?
O3 K1 O6 C10 . . -120.0(2) ?
O5 K1 O6 C10 . . -20.96(11) ?
O2 K1 O6 C10 . . 172.97(11) ?
C28 K1 O6 C10 3_745 . -121.11(13) ?
S1 K1 O6 C10 . . 81.06(12) ?
C29 K1 O6 C10 3_745 . -114.32(12) ?
O4 K1 O6 C11 . . -170.00(11) ?
O1 K1 O6 C11 . . 24.30(11) ?
O3 K1 O6 C11 . . 110.5(2) ?
O5 K1 O6 C11 . . -150.50(13) ?
O2 K1 O6 C11 . . 43.43(12) ?
C28 K1 O6 C11 3_745 . 109.35(12) ?
S1 K1 O6 C11 . . -48.48(12) ?
C29 K1 O6 C11 3_745 . 116.14(12) ?
O4 K1 S1 C13 . . 148.19(7) y
O1 K1 S1 C13 . . -36.20(7) y
O3 K1 S1 C13 . . -156.95(7) y
O5 K1 S1 C13 . . 84.14(8) y
O6 K1 S1 C13 . . 18.99(8) y
O2 K1 S1 C13 . . -96.60(8) y
C28 K1 S1 C13 3_745 . -73.37(13) y
C29 K1 S1 C13 3_745 . -129.01(10) y
